data_2228855
loop_
_publ_author_name
'Vi\~nuelas-Zah\'inos, Emilio'
'Luna-Giles, Francisco'
'Torres-Garc\'ia, Pablo'
'Bernalte-Garc\'ia, \'Alvaro'

_publ_section_title
;
 Chlorido[1-(4,5-dihydro-1,3-thiazol-2-yl-\k<i>N</i>)ethanone
 thiosemicarbazonato-\k^2^<i>N</i>^1^,<i>S</i>]nickel(II)
;
_journal_coeditor_code RK2251
_journal_issue 1
_journal_name_full 'Acta Crystallographica Section E'
_journal_page_first m79
_journal_paper_doi 10.1107/S1600536810051500
_journal_volume 67
_journal_year 2011
_chemical_formula_iupac '[Ni (C6 H9 N4 S2) Cl]'
_chemical_formula_moiety 'C6 H9 Cl N4 Ni S2'
_chemical_formula_sum 'C6 H9 Cl N4 Ni S2'
_chemical_formula_weight 295.45
_chemical_name_systematic
;
Chlorido[1-(4,5-dihydro-1,3-thiazol-2-yl-\k<i>N</i>)ethanone
thiosemicarbazonato-\k^2^<i>N</i>^1^,<i>S</i>]nickel(II)
;
_space_group_IT_number 14
_symmetry_cell_setting monoclinic
_symmetry_space_group_name_Hall '-P 2ybc'
_symmetry_space_group_name_H-M 'P 1 21/c 1'
_atom_sites_solution_hydrogens geom
_atom_sites_solution_primary direct
_atom_sites_solution_secondary difmap
_audit_creation_method 'WinGX routine CIF_UPDATE'
_cell_angle_alpha 90
_cell_angle_beta 112.874(4)
_cell_angle_gamma 90
_cell_formula_units_Z 4
_cell_length_a 9.656(2)
_cell_length_b 10.617(2)
_cell_length_c 11.187(3)
_cell_measurement_reflns_used 912
_cell_measurement_temperature 298(2)
_cell_measurement_theta_max 26.265
_cell_measurement_theta_min 2.29
_cell_volume 1056.7(4)
_computing_cell_refinement '<i>SAINT</i> (Bruker, 2001)'
_computing_data_collection '<i>SMART</i> (Bruker, 2001)'
_computing_data_reduction '<i>SAINT</i> (Bruker, 2001)'
_computing_molecular_graphics '<i>ORTEP-3</i> (Farrugia, 1997)'
_computing_publication_material '<i>publCIF</i>  (Westrip, 2010)'
_computing_structure_refinement '<i>SHELXL97</i> (Sheldrick, 2008)'
_computing_structure_solution '<i>SHELXS97</i> (Sheldrick, 2008)'
_diffrn_ambient_temperature 298(2)
_diffrn_measured_fraction_theta_full 0.997
_diffrn_measured_fraction_theta_max 0.971
_diffrn_measurement_device_type 'Bruker SMART 1000 CCD'
_diffrn_measurement_method \w
_diffrn_radiation_monochromator graphite
_diffrn_radiation_source 'fine--focus sealed tube'
_diffrn_radiation_type MoK\a
_diffrn_radiation_wavelength 0.71073
_diffrn_reflns_av_R_equivalents 0.0303
_diffrn_reflns_limit_h_max 11
_diffrn_reflns_limit_h_min -12
_diffrn_reflns_limit_k_max 14
_diffrn_reflns_limit_k_min 0
_diffrn_reflns_limit_l_max 14
_diffrn_reflns_limit_l_min 0
_diffrn_reflns_number 2554
_diffrn_reflns_theta_full 27.5
_diffrn_reflns_theta_max 28.32
_diffrn_reflns_theta_min 2.29
_exptl_absorpt_coefficient_mu 2.447
_exptl_absorpt_correction_T_max 0.828
_exptl_absorpt_correction_T_min 0.615
_exptl_absorpt_correction_type multi-scan
_exptl_absorpt_process_details '(<i>SADABS</i>; Sheldrick, 2004)'
_exptl_crystal_colour brown
_exptl_crystal_density_diffrn 1.857
_exptl_crystal_density_method 'not measured'
_exptl_crystal_description prism
_exptl_crystal_F_000 600
_exptl_crystal_size_max 0.22
_exptl_crystal_size_mid 0.15
_exptl_crystal_size_min 0.08
_refine_diff_density_max 0.331
_refine_diff_density_min -0.341
_refine_ls_extinction_method none
_refine_ls_goodness_of_fit_ref 1.053
_refine_ls_hydrogen_treatment constr
_refine_ls_matrix_type full
_refine_ls_number_parameters 128
_refine_ls_number_reflns 2554
_refine_ls_number_restraints 0
_refine_ls_restrained_S_all 1.053
_refine_ls_R_factor_all 0.0604
_refine_ls_R_factor_gt 0.0341
_refine_ls_shift/su_max 0.001
_refine_ls_shift/su_mean 0.000
_refine_ls_structure_factor_coef Fsqd
_refine_ls_weighting_details 'calc w=1/[\s^2^(Fo^2^)+(0.0327P)^2^] where P=(Fo^2^+2Fc^2^)/3'
_refine_ls_weighting_scheme calc
_refine_ls_wR_factor_ref 0.0755
_reflns_number_gt 1758
_reflns_number_total 2554
_reflns_threshold_expression 2\s(I)
_cod_data_source_file rk2251.cif
_cod_data_source_block I
_cod_original_sg_symbol_H-M 'P 21/c'
_cod_database_code 2228855
_cod_database_fobs_code 2228855

loop_
_symmetry_equiv_pos_as_xyz
'x, y, z'
'-x, y+1/2, -z+1/2'
'-x, -y, -z'
'x, -y-1/2, z-1/2'

loop_
_atom_site_type_symbol
_atom_site_label
_atom_site_fract_x
_atom_site_fract_y
_atom_site_fract_z
_atom_site_U_iso_or_equiv
_atom_site_adp_type
_atom_site_calc_flag
_atom_site_refinement_flags
_atom_site_occupancy
_atom_site_disorder_assembly
_atom_site_disorder_group
C C1 0.3581(3) 0.6235(2) 0.0701(2) 0.0334(6) Uani d . 1 . .
C C2 0.3833(3) 0.4480(2) 0.1999(3) 0.0426(7) Uani d . 1 . .
H H2A 0.4210 0.4551 0.2936 0.051 Uiso calc R 1 . .
H H2B 0.4086 0.3650 0.1783 0.051 Uiso calc R 1 . .
C C3 0.2123(3) 0.4657(3) 0.1417(3) 0.0504(8) Uani d . 1 . .
H H3A 0.1753 0.4759 0.2103 0.06 Uiso calc R 1 . .
H H3B 0.1639 0.3926 0.0905 0.06 Uiso calc R 1 . .
C C4 0.4210(3) 0.7245(2) 0.0176(2) 0.0340(6) Uani d . 1 . .
C C5 0.3317(3) 0.8206(3) -0.0777(3) 0.0460(7) Uani d . 1 . .
H H5A 0.3662 0.9032 -0.0445 0.069 Uiso calc R 1 . .
H H5B 0.2275 0.8121 -0.0919 0.069 Uiso calc R 1 . .
H H5C 0.3438 0.8085 -0.1581 0.069 Uiso calc R 1 . .
C C6 0.7922(3) 0.7897(2) 0.0918(3) 0.0385(6) Uani d . 1 . .
Cl Cl 0.75176(8) 0.43164(6) 0.31254(7) 0.0474(2) Uani d . 1 . .
N N1 0.4522(2) 0.5445(2) 0.1476(2) 0.0361(5) Uani d . 1 . .
N N2 0.5671(2) 0.71858(19) 0.0663(2) 0.0333(5) Uani d . 1 . .
N N3 0.6450(2) 0.8074(2) 0.0291(2) 0.0399(6) Uani d . 1 . .
N N4 0.8837(3) 0.8692(2) 0.0669(2) 0.0552(7) Uani d . 1 . .
H H4A 0.8472 0.9292 0.0121 0.066 Uiso calc R 1 . .
H H4B 0.9795 0.8606 0.1057 0.066 Uiso calc R 1 . .
Ni Ni 0.65556(4) 0.58829(3) 0.18229(3) 0.03380(12) Uani d . 1 . .
S S1 0.17043(8) 0.60537(7) 0.03983(8) 0.0493(2) Uani d . 1 . .
S S2 0.86881(8) 0.66908(7) 0.20402(7) 0.0465(2) Uani d . 1 . .

loop_
_atom_site_aniso_label
_atom_site_aniso_U_11
_atom_site_aniso_U_22
_atom_site_aniso_U_33
_atom_site_aniso_U_12
_atom_site_aniso_U_13
_atom_site_aniso_U_23
C1 0.0295(14) 0.0359(14) 0.0342(15) -0.0026(11) 0.0119(12) -0.0042(12)
C2 0.0445(17) 0.0365(15) 0.0506(19) -0.0033(13) 0.0225(15) 0.0017(13)
C3 0.0422(17) 0.0473(17) 0.061(2) -0.0105(14) 0.0187(16) 0.0021(15)
C4 0.0331(15) 0.0317(14) 0.0340(15) 0.0010(11) 0.0094(12) -0.0004(11)
C5 0.0394(16) 0.0458(17) 0.0475(18) 0.0044(13) 0.0112(14) 0.0105(14)
C6 0.0358(15) 0.0396(15) 0.0441(17) -0.0061(12) 0.0199(13) -0.0028(13)
Cl 0.0398(4) 0.0440(4) 0.0541(5) 0.0087(3) 0.0137(3) 0.0101(3)
N1 0.0314(12) 0.0359(12) 0.0403(13) -0.0027(10) 0.0131(10) 0.0025(10)
N2 0.0303(12) 0.0333(12) 0.0369(13) -0.0006(9) 0.0137(10) 0.0004(10)
N3 0.0393(13) 0.0383(13) 0.0458(14) -0.0047(10) 0.0206(12) 0.0030(11)
N4 0.0351(14) 0.0576(16) 0.0727(19) -0.0084(12) 0.0207(13) 0.0112(14)
Ni 0.02818(19) 0.03349(19) 0.0382(2) 0.00139(15) 0.01121(15) 0.00176(15)
S1 0.0281(4) 0.0485(5) 0.0661(5) -0.0031(3) 0.0126(4) 0.0033(4)
S2 0.0293(4) 0.0486(4) 0.0578(5) -0.0008(3) 0.0128(3) 0.0060(4)

loop_
_atom_type_symbol
_atom_type_description
_atom_type_scat_dispersion_real
_atom_type_scat_dispersion_imag
_atom_type_scat_source
C C 0.0033 0.0016 'International Tables Vol C Tables 4.2.6.8 and 6.1.1.4'
H H 0 0 'International Tables Vol C Tables 4.2.6.8 and 6.1.1.4'
Cl Cl 0.1484 0.1585 'International Tables Vol C Tables 4.2.6.8 and 6.1.1.4'
N N 0.0061 0.0033 'International Tables Vol C Tables 4.2.6.8 and 6.1.1.4'
Ni Ni 0.3393 1.1124 'International Tables Vol C Tables 4.2.6.8 and 6.1.1.4'
S S 0.1246 0.1234 'International Tables Vol C Tables 4.2.6.8 and 6.1.1.4'

loop_
_geom_angle_atom_site_label_1
_geom_angle_atom_site_label_2
_geom_angle_atom_site_label_3
_geom_angle_site_symmetry_1
_geom_angle_site_symmetry_3
_geom_angle
_geom_angle_publ_flag
N1 C1 C4 . . 116.9(2) ?
N1 C1 S1 . . 118.2(2) ?
C4 C1 S1 . . 124.9(2) ?
N1 C2 C3 . . 109.1(2) ?
N1 C2 H2A . . 109.9 ?
C3 C2 H2A . . 109.9 ?
N1 C2 H2B . . 109.9 ?
C3 C2 H2B . . 109.9 ?
H2A C2 H2B . . 108.3 ?
C2 C3 S1 . . 107.85(19) ?
C2 C3 H3A . . 110.1 ?
S1 C3 H3A . . 110.1 ?
C2 C3 H3B . . 110.1 ?
S1 C3 H3B . . 110.1 ?
H3A C3 H3B . . 108.4 ?
N2 C4 C1 . . 110.4(2) ?
N2 C4 C5 . . 124.5(2) ?
C1 C4 C5 . . 125.2(2) ?
C4 C5 H5A . . 109.5 ?
C4 C5 H5B . . 109.5 ?
H5A C5 H5B . . 109.5 ?
C4 C5 H5C . . 109.5 ?
H5A C5 H5C . . 109.5 ?
H5B C5 H5C . . 109.5 ?
N4 C6 N3 . . 117.4(3) ?
N4 C6 S2 . . 119.2(2) ?
N3 C6 S2 . . 123.4(2) ?
C1 N1 C2 . . 114.4(2) ?
C1 N1 Ni . . 112.27(18) ?
C2 N1 Ni . . 133.07(18) ?
C4 N2 N3 . . 118.3(2) ?
C4 N2 Ni . . 117.17(18) ?
N3 N2 Ni . . 124.56(16) ?
C6 N3 N2 . . 110.0(2) ?
C6 N4 H4A . . 120 ?
C6 N4 H4B . . 120 ?
H4A N4 H4B . . 120 ?
N2 Ni N1 . . 83.24(9) ?
N2 Ni S2 . . 86.68(7) ?
N1 Ni S2 . . 169.68(7) ?
N2 Ni Cl . . 177.76(7) ?
N1 Ni Cl . . 95.06(7) ?
S2 Ni Cl . . 95.08(3) ?
C1 S1 C3 . . 90.43(13) ?
C6 S2 Ni . . 95.27(9) ?

loop_
_geom_bond_atom_site_label_1
_geom_bond_atom_site_label_2
_geom_bond_site_symmetry_2
_geom_bond_distance
_geom_bond_publ_flag
C1 N1 . 1.292(3) ?
C1 C4 . 1.463(3) ?
C1 S1 . 1.720(3) ?
C2 N1 . 1.462(3) ?
C2 C3 . 1.533(4) ?
C2 H2A . 0.97 ?
C2 H2B . 0.97 ?
C3 S1 . 1.817(3) ?
C3 H3A . 0.97 ?
C3 H3B . 0.97 ?
C4 N2 . 1.302(3) ?
C4 C5 . 1.485(3) ?
C5 H5A . 0.96 ?
C5 H5B . 0.96 ?
C5 H5C . 0.96 ?
C6 N4 . 1.327(3) ?
C6 N3 . 1.332(3) ?
C6 S2 . 1.743(3) ?
Cl Ni . 2.1679(8) ?
N1 Ni . 1.905(2) ?
N2 N3 . 1.367(3) ?
N2 Ni . 1.861(2) ?
N4 H4A . 0.86 ?
N4 H4B . 0.86 ?
Ni S2 . 2.1554(9) ?

loop_
_geom_hbond_atom_site_label_D
_geom_hbond_atom_site_label_H
_geom_hbond_atom_site_label_A
_geom_hbond_site_symmetry_A
_geom_hbond_distance_DH
_geom_hbond_distance_HA
_geom_hbond_distance_DA
_geom_hbond_angle_DHA
N4 H4B Cl 2_755 0.86 2.51 3.310(3) 155.4
N4 H4A Cl 4_575 0.86 2.53 3.373(3) 165.8
C3 H3B S1 3_565 0.97 2.98 3.537(3) 117.6

loop_
_geom_torsion_atom_site_label_1
_geom_torsion_atom_site_label_2
_geom_torsion_atom_site_label_3
_geom_torsion_atom_site_label_4
_geom_torsion_site_symmetry_1
_geom_torsion_site_symmetry_2
_geom_torsion_site_symmetry_3
_geom_torsion_site_symmetry_4
_geom_torsion
_geom_torsion_publ_flag
N1 C2 C3 S1 . . . . -3.3(3) ?
N1 C1 C4 N2 . . . . -3.2(3) ?
S1 C1 C4 N2 . . . . 174.88(19) ?
N1 C1 C4 C5 . . . . 176.9(2) ?
S1 C1 C4 C5 . . . . -5.1(4) ?
C4 C1 N1 C2 . . . . 178.3(2) ?
S1 C1 N1 C2 . . . . 0.1(3) ?
C4 C1 N1 Ni . . . . 3.7(3) ?
S1 C1 N1 Ni . . . . -174.50(12) ?
C3 C2 N1 C1 . . . . 2.2(3) ?
C3 C2 N1 Ni . . . . 175.34(19) ?
C1 C4 N2 N3 . . . . -179.1(2) ?
C5 C4 N2 N3 . . . . 0.8(4) ?
C1 C4 N2 Ni . . . . 1.1(3) ?
C5 C4 N2 Ni . . . . -179.0(2) ?
N4 C6 N3 N2 . . . . -179.5(2) ?
S2 C6 N3 N2 . . . . 0.1(3) ?
C4 N2 N3 C6 . . . . 177.7(2) ?
Ni N2 N3 C6 . . . . -2.5(3) ?
C4 N2 Ni N1 . . . . 0.65(19) ?
N3 N2 Ni N1 . . . . -179.2(2) ?
C4 N2 Ni S2 . . . . -177.17(19) ?
N3 N2 Ni S2 . . . . 3.02(19) ?
C1 N1 Ni N2 . . . . -2.43(19) ?
C2 N1 Ni N2 . . . . -175.7(3) ?
C1 N1 Ni S2 . . . . 9.8(5) ?
C2 N1 Ni S2 . . . . -163.5(3) ?
C1 N1 Ni Cl . . . . 179.02(18) ?
C2 N1 Ni Cl . . . . 5.7(2) ?
N1 C1 S1 C3 . . . . -1.9(2) ?
C4 C1 S1 C3 . . . . -179.9(2) ?
C2 C3 S1 C1 . . . . 2.9(2) ?
N4 C6 S2 Ni . . . . -178.7(2) ?
N3 C6 S2 Ni . . . . 1.6(2) ?
N2 Ni S2 C6 . . . . -2.03(11) ?
N1 Ni S2 C6 . . . . -14.2(4) ?
Cl Ni S2 C6 . . . . 176.58(9) ?
